data_4132955
loop_
_publ_author_name
'Li, Quan'
'Qian, Hai'
'Shao, Baihao'
'Hughes, Russell P.'
'Aprahamian, Ivan'

_publ_section_title
;
 Building Strain with Large Macrocycles and Using It To Tune the Thermal
 Half-Lives of Hydrazone Photochromes.
;
_journal_issue 37
_journal_name_full 'Journal of the American Chemical Society'
_journal_page_first 11829
_journal_page_last 11835
_journal_paper_doi 10.1021/jacs.8b07612
_journal_volume 140
_journal_year 2018
_chemical_formula_moiety 'C18 H16 N2 O4'
_chemical_formula_sum 'C18 H16 N2 O4'
_chemical_formula_weight 324.33
_space_group_crystal_system monoclinic
_space_group_IT_number 14
_space_group_name_Hall '-P 2ybc'
_space_group_name_H-M_alt 'P 1 21/c 1'
_atom_sites_solution_hydrogens mixed
_atom_sites_solution_primary dual
_audit_creation_date 2017-07-25
_audit_creation_method
;
Olex2 1.2-alpha
(compiled 2017.07.20 svn.r3457 for OlexSys, GUI svn.r5370)
;
_cell_angle_alpha 90
_cell_angle_beta 90.025(4)
_cell_angle_gamma 90
_cell_formula_units_Z 8
_cell_length_a 8.2576(4)
_cell_length_b 22.2625(10)
_cell_length_c 17.3321(10)
_cell_measurement_reflns_used 3510
_cell_measurement_temperature 173(2)
_cell_measurement_theta_max 69.75
_cell_measurement_theta_min 3.97
_cell_volume 3186.2(3)
_computing_cell_refinement 'SAINT v8.34A (Bruker, 2013)'
_computing_data_collection 'COSMO (BRUKER, V1.61, 2009)'
_computing_data_reduction 'SAINT v8.34A (Bruker, 2013)'
_computing_molecular_graphics 'Olex2 (Dolomanov et al., 2009)'
_computing_publication_material 'Olex2 (Dolomanov et al., 2009)'
_computing_structure_refinement 'XL (Sheldrick, 2008)'
_computing_structure_solution 'ShelXT (Sheldrick, 2015)'
_diffrn_ambient_temperature 173(2)
_diffrn_detector_area_resol_mean 8.36
_diffrn_measured_fraction_theta_full 0.989
_diffrn_measured_fraction_theta_max 0.985
_diffrn_measurement_device_type 'Bruker APEX-II CCD'
_diffrn_measurement_method '\w and \f'
_diffrn_radiation_monochromator graphite
_diffrn_radiation_type CuK\a
_diffrn_radiation_wavelength 1.54178
_diffrn_reflns_av_R_equivalents 0.1142
_diffrn_reflns_av_unetI/netI 0.0959
_diffrn_reflns_Laue_measured_fraction_full 0.989
_diffrn_reflns_Laue_measured_fraction_max 0.985
_diffrn_reflns_limit_h_max 10
_diffrn_reflns_limit_h_min -8
_diffrn_reflns_limit_k_max 25
_diffrn_reflns_limit_k_min -27
_diffrn_reflns_limit_l_max 20
_diffrn_reflns_limit_l_min -16
_diffrn_reflns_number 20107
_diffrn_reflns_point_group_measured_fraction_full 0.989
_diffrn_reflns_point_group_measured_fraction_max 0.985
_diffrn_reflns_theta_full 67.679
_diffrn_reflns_theta_max 70.116
_diffrn_reflns_theta_min 1.984
_diffrn_source 'sealed tube'
_diffrn_standards_number 0
_exptl_absorpt_coefficient_mu 0.801
_exptl_absorpt_correction_T_max 0.7533
_exptl_absorpt_correction_T_min 0.6118
_exptl_absorpt_correction_type multi-scan
_exptl_absorpt_process_details
'SADABS-2012/1 (Bruker,2012) was used for absorption correction. wR2(int) was 0.0811 before and 0.0706 after correction. The Ratio of minimum to maximum transmission is 0.8122. The \l/2 correction factor is 0.0015.'
_exptl_crystal_colour yellow
_exptl_crystal_colour_primary yellow
_exptl_crystal_density_diffrn 1.352
_exptl_crystal_description needle
_exptl_crystal_F_000 1360
_exptl_crystal_recrystallization_method 'used as received'
_exptl_crystal_size_max 0.308
_exptl_crystal_size_mid 0.186
_exptl_crystal_size_min 0.036
_refine_diff_density_max 0.336
_refine_diff_density_min -0.353
_refine_diff_density_rms 0.083
_refine_ls_extinction_method none
_refine_ls_goodness_of_fit_ref 1.019
_refine_ls_hydrogen_treatment mixed
_refine_ls_matrix_type full
_refine_ls_number_parameters 442
_refine_ls_number_reflns 5619
_refine_ls_number_restraints 0
_refine_ls_restrained_S_all 1.019
_refine_ls_R_factor_all 0.1151
_refine_ls_R_factor_gt 0.0744
_refine_ls_shift/su_max 0.000
_refine_ls_shift/su_mean 0.000
_refine_ls_structure_factor_coef Fsqd
_refine_ls_weighting_details 'w=1/[\s^2^(Fo^2^)+(0.1297P)^2^] where P=(Fo^2^+2Fc^2^)/3'
_refine_ls_weighting_scheme calc
_refine_ls_wR_factor_gt 0.1983
_refine_ls_wR_factor_ref 0.2287
_reflns_Friedel_coverage 0.000
_reflns_number_gt 3680
_reflns_number_total 5619
_reflns_threshold_expression 'I > 2\s(I)'
_cod_data_source_file ja8b07612_si_002.cif
_cod_data_source_block ia717f
_cod_database_code 4132955
_shelxl_version_number 2014/6
_shelx_space_group_comment
;
The symmetry employed for this shelxl refinement is uniquely defined
by the following loop, which should always be used as a source of
symmetry information in preference to the above space-group names.
They are only intended as comments.
;
_shelx_estimated_absorpt_t_max 0.972
_shelx_estimated_absorpt_t_min 0.790
_olex2_refinement_description
;
1. Twinned data refinement
 Scales: 0.515(3)
 0.485(3)
2. Fixed Uiso
 At 1.2 times of:
  All C(H) groups, All C(H,H) groups
3.a Secondary CH2 refined with riding coordinates:
 C8A(H8AA,H8AB), C9A(H9AA,H9AB), C10A(H10A,H10B), C8B(H8BA,H8BB), C9B(H9BA,
 H9BB), C10B(H10C,H10D)
3.b Aromatic/amide H refined with riding coordinates:
 C2A(H2A), C3A(H3A), C4A(H4A), C5A(H5A), C14A(H14A), C15A(H15A), C16A(H16A),
 C17A(H17A), C18A(H18A), C2B(H2B), C3B(H3B), C4B(H4B), C5B(H5B), C14B(H14B),
 C15B(H15B), C16B(H16B), C17B(H17B), C39(H39)
;
_olex2_diffrn_ambient_temperature_device 'Oxford Cryosystems'
_olex2_exptl_crystal_mounting_method 'The crystal was mounted on a nylon loop with paratone oil'
_olex2_submission_original_sample_id 1q-C3-E
_olex2_submission_special_instructions 'No special instructions were received'

loop_
_space_group_symop_operation_xyz
'x, y, z'
'-x, y+1/2, -z+1/2'
'-x, -y, -z'
'x, -y-1/2, z-1/2'

loop_
_atom_site_label
_atom_site_type_symbol
_atom_site_fract_x
_atom_site_fract_y
_atom_site_fract_z
_atom_site_U_iso_or_equiv
_atom_site_adp_type
_atom_site_occupancy
_atom_site_site_symmetry_order
_atom_site_calc_flag
_atom_site_refinement_flags_posn
O1A O 0.5768(5) 0.26010(15) 0.5039(2) 0.0288(8) Uani 1 1 d .
O2A O 0.4387(5) 0.24015(16) 0.6117(2) 0.0352(9) Uani 1 1 d .
O3A O 0.7289(6) 0.14657(14) 0.5322(2) 0.0362(10) Uani 1 1 d .
O4A O 0.7278(6) 0.05875(14) 0.5948(2) 0.0424(11) Uani 1 1 d .
N1A N 0.7741(6) 0.24967(18) 0.7045(3) 0.0340(11) Uani 1 1 d .
N2A N 0.7571(6) 0.20677(16) 0.6519(2) 0.0296(10) Uani 1 1 d .
C1A C 0.7384(8) 0.3079(2) 0.6794(3) 0.0302(12) Uani 1 1 d .
C2A C 0.8037(8) 0.3570(2) 0.7181(3) 0.0362(13) Uani 1 1 d .
H2A H 0.8686 0.3511 0.7628 0.043 Uiso 1 1 calc R
C3A C 0.7733(9) 0.4144(2) 0.6913(4) 0.0447(16) Uani 1 1 d .
H3A H 0.8158 0.4480 0.7183 0.054 Uiso 1 1 calc R
C4A C 0.6819(9) 0.4234(2) 0.6255(3) 0.0421(16) Uani 1 1 d .
H4A H 0.6649 0.4629 0.6062 0.051 Uiso 1 1 calc R
C5A C 0.6155(8) 0.3744(2) 0.5881(3) 0.0389(15) Uani 1 1 d .
H5A H 0.5505 0.3808 0.5436 0.047 Uiso 1 1 calc R
C6A C 0.6414(7) 0.3163(2) 0.6140(3) 0.0263(11) Uani 1 1 d .
C7A C 0.5429(8) 0.2669(2) 0.5774(3) 0.0299(13) Uani 1 1 d .
C8A C 0.4792(8) 0.2163(2) 0.4587(3) 0.0352(13) Uani 1 1 d .
H8AA H 0.4102 0.2378 0.4210 0.042 Uiso 1 1 calc R
H8AB H 0.4080 0.1931 0.4936 0.042 Uiso 1 1 calc R
C9A C 0.5931(8) 0.1744(2) 0.4169(3) 0.0341(13) Uani 1 1 d .
H9AA H 0.6868 0.1980 0.3981 0.041 Uiso 1 1 calc R
H9AB H 0.5365 0.1581 0.3711 0.041 Uiso 1 1 calc R
C10A C 0.6565(9) 0.1219(2) 0.4647(3) 0.0406(15) Uani 1 1 d .
H10A H 0.5665 0.0947 0.4790 0.049 Uiso 1 1 calc R
H10B H 0.7375 0.0987 0.4349 0.049 Uiso 1 1 calc R
C11A C 0.7394(7) 0.1124(2) 0.5957(3) 0.0296(12) Uani 1 1 d .
C12A C 0.7619(7) 0.1502(2) 0.6661(3) 0.0291(12) Uani 1 1 d .
C13A C 0.7685(8) 0.1211(2) 0.7437(3) 0.0328(13) Uani 1 1 d .
C14A C 0.6714(8) 0.1449(2) 0.8020(3) 0.0380(14) Uani 1 1 d .
H14A H 0.6083 0.1798 0.7923 0.046 Uiso 1 1 calc R
C15A C 0.6666(9) 0.1177(3) 0.8742(4) 0.0460(17) Uani 1 1 d .
H15A H 0.6019 0.1348 0.9139 0.055 Uiso 1 1 calc R
C16A C 0.7538(10) 0.0668(3) 0.8887(3) 0.0494(17) Uani 1 1 d .
H16A H 0.7474 0.0480 0.9377 0.059 Uiso 1 1 calc R
C17A C 0.8523(9) 0.0426(2) 0.8310(4) 0.0447(16) Uani 1 1 d .
H17A H 0.9151 0.0078 0.8412 0.054 Uiso 1 1 calc R
C18A C 0.8584(8) 0.0695(2) 0.7588(4) 0.0385(14) Uani 1 1 d .
H18A H 0.9242 0.0526 0.7194 0.046 Uiso 1 1 calc R
O1B O 0.0798(5) 0.26429(16) 0.9597(2) 0.0333(10) Uani 1 1 d .
O2B O -0.0674(5) 0.24485(17) 0.8527(2) 0.0391(10) Uani 1 1 d .
O3B O 0.2232(6) 0.14894(15) 0.9353(2) 0.0413(10) Uani 1 1 d .
O4B O 0.2141(7) 0.05914(15) 0.8773(2) 0.0469(11) Uani 1 1 d .
N1B N 0.2647(7) 0.24651(18) 0.7583(2) 0.0316(11) Uani 1 1 d .
N2B N 0.2491(6) 0.20502(17) 0.8132(2) 0.0313(10) Uani 1 1 d .
C1B C 0.2412(7) 0.3054(2) 0.7812(3) 0.0301(12) Uani 1 1 d .
C2B C 0.3108(8) 0.3526(2) 0.7426(3) 0.0369(14) Uani 1 1 d .
H2B H 0.3725 0.3449 0.6974 0.044 Uiso 1 1 calc R
C3B C 0.2935(9) 0.4110(2) 0.7677(4) 0.0435(16) Uani 1 1 d .
H3B H 0.3411 0.4429 0.7393 0.052 Uiso 1 1 calc R
C4B C 0.2058(10) 0.4233(2) 0.8349(4) 0.0479(19) Uani 1 1 d .
H4B H 0.1961 0.4632 0.8536 0.057 Uiso 1 1 calc R
C5B C 0.1343(8) 0.3764(2) 0.8730(3) 0.0369(14) Uani 1 1 d .
H5B H 0.0741 0.3847 0.9185 0.044 Uiso 1 1 calc R
C6B C 0.1463(8) 0.3177(2) 0.8480(3) 0.0287(12) Uani 1 1 d .
C7B C 0.0469(7) 0.2708(2) 0.8852(3) 0.0295(12) Uani 1 1 d .
C8B C -0.0187(7) 0.2228(2) 1.0045(3) 0.0353(13) Uani 1 1 d .
H8BA H -0.0906 0.1998 0.9696 0.042 Uiso 1 1 calc R
H8BB H -0.0875 0.2456 1.0411 0.042 Uiso 1 1 calc R
C9B C 0.0921(8) 0.1792(3) 1.0496(3) 0.0410(14) Uani 1 1 d .
H9BA H 0.1892 0.2014 1.0672 0.049 Uiso 1 1 calc R
H9BB H 0.0336 0.1651 1.0960 0.049 Uiso 1 1 calc R
C10B C 0.1454(9) 0.1256(3) 1.0039(3) 0.0414(15) Uani 1 1 d .
H10C H 0.2223 0.1009 1.0342 0.050 Uiso 1 1 calc R
H10D H 0.0511 0.1004 0.9899 0.050 Uiso 1 1 calc R
C11B C 0.2302(8) 0.1126(2) 0.8738(3) 0.0341(13) Uani 1 1 d .
C12B C 0.2563(7) 0.1480(2) 0.8009(3) 0.0302(12) Uani 1 1 d .
C13B C 0.2690(8) 0.1163(2) 0.7259(3) 0.0325(13) Uani 1 1 d .
C14B C 0.1803(9) 0.1373(3) 0.6633(3) 0.0389(15) Uani 1 1 d .
H14B H 0.1188 0.1731 0.6684 0.047 Uiso 1 1 calc R
C15B C 0.1803(10) 0.1065(3) 0.5929(4) 0.0516(18) Uani 1 1 d .
H15B H 0.1201 0.1213 0.5502 0.062 Uiso 1 1 calc R
C16B C 0.2696(10) 0.0539(3) 0.5863(4) 0.057(2) Uani 1 1 d .
H16B H 0.2693 0.0321 0.5391 0.068 Uiso 1 1 calc R
C17B C 0.3587(10) 0.0333(3) 0.6480(4) 0.0562(19) Uani 1 1 d .
H17B H 0.4221 -0.0020 0.6425 0.067 Uiso 1 1 calc R
C39 C 0.3572(9) 0.0636(2) 0.7188(4) 0.0447(16) Uani 1 1 d .
H39 H 0.4161 0.0483 0.7615 0.054 Uiso 1 1 calc R
H1B H 0.314(6) 0.2433(18) 0.711(3) 0.011(11) Uiso 1 1 d .
H1A H 0.844(11) 0.247(4) 0.748(5) 0.09(3) Uiso 1 1 d .

loop_
_atom_site_aniso_label
_atom_site_aniso_U_11
_atom_site_aniso_U_22
_atom_site_aniso_U_33
_atom_site_aniso_U_23
_atom_site_aniso_U_13
_atom_site_aniso_U_12
O1A 0.033(2) 0.0330(17) 0.0204(17) -0.0002(15) -0.0014(17) -0.0037(16)
O2A 0.038(3) 0.0347(19) 0.033(2) -0.0029(16) 0.005(2) -0.0071(17)
O3A 0.051(3) 0.0299(17) 0.0278(18) -0.0025(14) -0.010(2) -0.0003(18)
O4A 0.063(3) 0.0257(18) 0.039(2) -0.0031(14) -0.012(2) 0.0008(19)
N1A 0.039(3) 0.025(2) 0.038(3) -0.0038(17) -0.002(3) 0.000(2)
N2A 0.030(3) 0.0259(19) 0.033(2) -0.0042(16) -0.003(2) 0.0040(19)
C1A 0.035(3) 0.026(2) 0.030(3) -0.0024(19) 0.000(3) 0.000(2)
C2A 0.036(4) 0.039(3) 0.034(3) -0.007(2) 0.001(3) -0.004(3)
C3A 0.056(4) 0.028(3) 0.050(4) -0.014(2) 0.006(4) -0.010(3)
C4A 0.061(4) 0.028(3) 0.037(3) 0.004(2) 0.009(3) 0.003(3)
C5A 0.052(4) 0.028(3) 0.036(3) 0.005(2) 0.006(3) -0.004(3)
C6A 0.030(3) 0.031(2) 0.018(2) -0.0031(19) 0.004(2) 0.003(2)
C7A 0.033(3) 0.027(2) 0.030(3) 0.006(2) -0.006(3) 0.004(2)
C8A 0.037(3) 0.040(3) 0.029(3) -0.006(2) -0.008(3) -0.007(2)
C9A 0.043(4) 0.040(3) 0.020(3) -0.003(2) -0.005(3) -0.006(2)
C10A 0.059(4) 0.032(3) 0.031(3) -0.008(2) -0.006(3) -0.001(3)
C11A 0.033(3) 0.026(2) 0.030(3) -0.0003(19) -0.004(3) 0.002(2)
C12A 0.030(3) 0.030(2) 0.028(3) -0.0020(19) -0.004(3) 0.001(2)
C13A 0.044(4) 0.025(2) 0.029(3) 0.0003(19) -0.008(3) -0.001(3)
C14A 0.043(4) 0.037(3) 0.034(3) -0.003(2) 0.002(3) -0.006(3)
C15A 0.056(5) 0.041(3) 0.042(4) -0.002(3) 0.014(3) -0.011(3)
C16A 0.068(5) 0.050(3) 0.030(3) 0.008(2) 0.000(4) -0.019(3)
C17A 0.054(4) 0.036(3) 0.045(4) 0.008(3) -0.014(3) 0.000(3)
C18A 0.042(4) 0.035(3) 0.038(3) 0.004(2) -0.007(3) -0.003(3)
O1B 0.035(2) 0.0387(19) 0.026(2) 0.0002(16) 0.0024(19) -0.0006(17)
O2B 0.036(3) 0.049(2) 0.033(2) -0.0010(17) -0.012(2) -0.0004(19)
O3B 0.058(3) 0.0355(19) 0.030(2) 0.0016(15) 0.007(2) -0.004(2)
O4B 0.069(3) 0.0263(19) 0.046(2) 0.0075(16) 0.006(2) 0.0060(19)
N1B 0.045(3) 0.028(2) 0.021(2) 0.0008(16) 0.004(2) 0.003(2)
N2B 0.034(3) 0.028(2) 0.032(2) 0.0006(16) 0.003(2) 0.001(2)
C1B 0.033(3) 0.029(2) 0.029(3) -0.0017(19) -0.010(3) 0.001(2)
C2B 0.042(4) 0.035(3) 0.033(3) 0.003(2) -0.006(3) 0.000(2)
C3B 0.057(4) 0.028(2) 0.046(3) 0.007(2) -0.013(3) -0.006(3)
C4B 0.074(5) 0.023(2) 0.047(3) -0.004(2) -0.014(4) -0.003(3)
C5B 0.046(4) 0.034(3) 0.030(3) -0.001(2) -0.007(3) 0.008(3)
C6B 0.031(3) 0.027(2) 0.027(3) -0.002(2) -0.013(3) 0.000(2)
C7B 0.035(3) 0.035(3) 0.018(2) -0.0044(19) -0.004(3) 0.006(2)
C8B 0.027(3) 0.050(3) 0.029(3) 0.001(2) 0.003(3) -0.005(2)
C9B 0.041(4) 0.052(3) 0.030(3) 0.008(3) 0.001(3) -0.004(3)
C10B 0.048(4) 0.049(3) 0.027(3) 0.010(2) 0.006(3) 0.000(3)
C11B 0.033(3) 0.032(3) 0.038(3) -0.002(2) -0.001(3) 0.006(2)
C12B 0.032(3) 0.023(2) 0.036(3) -0.0021(19) 0.002(3) 0.004(2)
C13B 0.033(3) 0.026(2) 0.039(3) -0.001(2) 0.003(3) -0.005(2)
C14B 0.044(4) 0.038(3) 0.036(3) -0.005(2) 0.008(3) -0.004(3)
C15B 0.072(5) 0.048(3) 0.035(3) -0.001(3) -0.006(3) -0.011(3)
C16B 0.079(6) 0.053(3) 0.038(3) -0.016(3) 0.010(4) -0.016(4)
C17B 0.068(5) 0.036(3) 0.065(5) -0.015(3) 0.015(4) -0.003(3)
C39 0.053(4) 0.025(3) 0.056(4) -0.005(3) 0.003(3) -0.005(3)

loop_
_atom_type_symbol
_atom_type_description
_atom_type_scat_dispersion_real
_atom_type_scat_dispersion_imag
_atom_type_scat_source
C C 0.0181 0.0091 'International Tables Vol C Tables 4.2.6.8 and 6.1.1.4'
H H 0.0000 0.0000 'International Tables Vol C Tables 4.2.6.8 and 6.1.1.4'
N N 0.0311 0.0180 'International Tables Vol C Tables 4.2.6.8 and 6.1.1.4'
O O 0.0492 0.0322 'International Tables Vol C Tables 4.2.6.8 and 6.1.1.4'

loop_
_geom_angle_atom_site_label_1
_geom_angle_atom_site_label_2
_geom_angle_atom_site_label_3
_geom_angle
C7A O1A C8A 118.1(5)
C11A O3A C10A 118.8(4)
N2A N1A C1A 115.5(4)
N2A N1A H1A 125(5)
C1A N1A H1A 115(5)
C12A N2A N1A 124.8(4)
N1A C1A C6A 119.7(4)
C2A C1A N1A 119.8(5)
C2A C1A C6A 120.5(5)
C1A C2A H2A 120.2
C3A C2A C1A 119.6(6)
C3A C2A H2A 120.2
C2A C3A H3A 119.6
C4A C3A C2A 120.8(5)
C4A C3A H3A 119.6
C3A C4A H4A 120.4
C3A C4A C5A 119.2(5)
C5A C4A H4A 120.4
C4A C5A H5A 119.2
C4A C5A C6A 121.6(6)
C6A C5A H5A 119.2
C1A C6A C7A 123.5(4)
C5A C6A C1A 118.3(5)
C5A C6A C7A 117.5(5)
O1A C7A C6A 112.2(5)
O2A C7A O1A 125.1(5)
O2A C7A C6A 122.6(5)
O1A C8A H8AA 110.0
O1A C8A H8AB 110.0
O1A C8A C9A 108.6(5)
H8AA C8A H8AB 108.3
C9A C8A H8AA 110.0
C9A C8A H8AB 110.0
C8A C9A H9AA 108.5
C8A C9A H9AB 108.5
C8A C9A C10A 115.2(5)
H9AA C9A H9AB 107.5
C10A C9A H9AA 108.5
C10A C9A H9AB 108.5
O3A C10A C9A 107.1(4)
O3A C10A H10A 110.3
O3A C10A H10B 110.3
C9A C10A H10A 110.3
C9A C10A H10B 110.3
H10A C10A H10B 108.5
O3A C11A C12A 111.0(4)
O4A C11A O3A 123.4(4)
O4A C11A C12A 125.6(5)
N2A C12A C11A 113.1(4)
N2A C12A C13A 126.8(4)
C11A C12A C13A 119.7(4)
C14A C13A C12A 117.8(5)
C18A C13A C12A 123.1(5)
C18A C13A C14A 119.0(5)
C13A C14A H14A 119.9
C15A C14A C13A 120.2(6)
C15A C14A H14A 119.9
C14A C15A H15A 119.6
C16A C15A C14A 120.7(6)
C16A C15A H15A 119.6
C15A C16A H16A 120.1
C15A C16A C17A 119.7(6)
C17A C16A H16A 120.1
C16A C17A H17A 120.0
C18A C17A C16A 120.0(6)
C18A C17A H17A 120.0
C13A C18A H18A 119.8
C17A C18A C13A 120.3(6)
C17A C18A H18A 119.8
C7B O1B C8B 118.3(5)
C11B O3B C10B 117.1(4)
N2B N1B C1B 116.0(4)
N2B N1B H1B 129(3)
C1B N1B H1B 113(3)
C12B N2B N1B 124.1(4)
N1B C1B C6B 119.5(5)
C2B C1B N1B 121.9(5)
C2B C1B C6B 118.6(5)
C1B C2B H2B 119.1
C1B C2B C3B 121.7(6)
C3B C2B H2B 119.1
C2B C3B H3B 120.0
C2B C3B C4B 120.1(5)
C4B C3B H3B 120.0
C3B C4B H4B 120.8
C5B C4B C3B 118.4(5)
C5B C4B H4B 120.8
C4B C5B H5B 118.7
C4B C5B C6B 122.7(6)
C6B C5B H5B 118.7
C1B C6B C7B 121.7(4)
C5B C6B C1B 118.4(5)
C5B C6B C7B 119.5(6)
O1B C7B C6B 112.9(5)
O2B C7B O1B 123.0(5)
O2B C7B C6B 123.7(5)
O1B C8B H8BA 109.7
O1B C8B H8BB 109.7
O1B C8B C9B 109.7(5)
H8BA C8B H8BB 108.2
C9B C8B H8BA 109.7
C9B C8B H8BB 109.7
C8B C9B H9BA 108.7
C8B C9B H9BB 108.7
H9BA C9B H9BB 107.6
C10B C9B C8B 114.0(5)
C10B C9B H9BA 108.7
C10B C9B H9BB 108.7
O3B C10B C9B 106.2(5)
O3B C10B H10C 110.5
O3B C10B H10D 110.5
C9B C10B H10C 110.5
C9B C10B H10D 110.5
H10C C10B H10D 108.7
O3B C11B C12B 111.0(4)
O4B C11B O3B 123.7(5)
O4B C11B C12B 125.3(5)
N2B C12B C11B 111.7(4)
N2B C12B C13B 128.1(5)
C13B C12B C11B 119.8(4)
C14B C13B C12B 119.1(5)
C39 C13B C12B 121.1(5)
C39 C13B C14B 119.6(5)
C13B C14B H14B 119.5
C13B C14B C15B 121.0(6)
C15B C14B H14B 119.5
C14B C15B H15B 120.5
C16B C15B C14B 119.0(6)
C16B C15B H15B 120.5
C15B C16B H16B 120.0
C17B C16B C15B 120.1(6)
C17B C16B H16B 120.0
C16B C17B H17B 119.5
C16B C17B C39 121.0(6)
C39 C17B H17B 119.5
C13B C39 C17B 119.4(7)
C13B C39 H39 120.3
C17B C39 H39 120.3

loop_
_geom_bond_atom_site_label_1
_geom_bond_atom_site_label_2
_geom_bond_distance
O1A C7A 1.313(7)
O1A C8A 1.488(6)
O2A C7A 1.204(7)
O3A C10A 1.423(6)
O3A C11A 1.340(6)
O4A C11A 1.198(6)
N1A N2A 1.328(6)
N1A C1A 1.398(6)
N1A H1A 0.96(9)
N2A C12A 1.284(6)
C1A C2A 1.392(7)
C1A C6A 1.400(8)
C2A H2A 0.9500
C2A C3A 1.383(8)
C3A H3A 0.9500
C3A C4A 1.382(9)
C4A H4A 0.9500
C4A C5A 1.382(8)
C5A H5A 0.9500
C5A C6A 1.387(7)
C6A C7A 1.506(7)
C8A H8AA 0.9900
C8A H8AB 0.9900
C8A C9A 1.510(8)
C9A H9AA 0.9900
C9A H9AB 0.9900
C9A C10A 1.526(7)
C10A H10A 0.9900
C10A H10B 0.9900
C11A C12A 1.494(7)
C12A C13A 1.494(7)
C13A C14A 1.395(9)
C13A C18A 1.392(8)
C14A H14A 0.9500
C14A C15A 1.390(8)
C15A H15A 0.9500
C15A C16A 1.366(9)
C16A H16A 0.9500
C16A C17A 1.397(10)
C17A H17A 0.9500
C17A C18A 1.388(8)
C18A H18A 0.9500
O1B C7B 1.328(6)
O1B C8B 1.455(7)
O2B C7B 1.241(7)
O3B C10B 1.448(7)
O3B C11B 1.339(6)
O4B C11B 1.199(6)
N1B N2B 1.333(6)
N1B C1B 1.383(6)
N1B H1B 0.92(5)
N2B C12B 1.289(6)
C1B C2B 1.373(8)
C1B C6B 1.426(8)
C2B H2B 0.9500
C2B C3B 1.378(8)
C3B H3B 0.9500
C3B C4B 1.399(10)
C4B H4B 0.9500
C4B C5B 1.369(9)
C5B H5B 0.9500
C5B C6B 1.382(7)
C6B C7B 1.475(8)
C8B H8BA 0.9900
C8B H8BB 0.9900
C8B C9B 1.547(8)
C9B H9BA 0.9900
C9B H9BB 0.9900
C9B C10B 1.498(8)
C10B H10C 0.9900
C10B H10D 0.9900
C11B C12B 1.504(7)
C12B C13B 1.484(7)
C13B C14B 1.389(9)
C13B C39 1.385(8)
C14B H14B 0.9500
C14B C15B 1.401(8)
C15B H15B 0.9500
C15B C16B 1.387(10)
C16B H16B 0.9500
C16B C17B 1.377(10)
C17B H17B 0.9500
C17B C39 1.400(9)
C39 H39 0.9500

loop_
_geom_hbond_atom_site_label_D
_geom_hbond_atom_site_label_H
_geom_hbond_atom_site_label_A
_geom_hbond_distance_DH
_geom_hbond_distance_HA
_geom_hbond_distance_DA
_geom_hbond_angle_DHA
C8A H8AB O2A 0.99 2.31 2.726(7) 103.9

loop_
_twin_individual_id
_twin_individual_mass_fraction_refined
1 0.515(3)
2 0.485(3)
